data_4116567
loop_
_publ_author_name
'Heiko Weiner'
'Richard G. Finke'

_publ_section_title
;
 An All-Inorganic, Polyoxometalate-Based Catechol Dioxygenase That
 Exhibits > 100000 Catalytic Turnovers
;
_journal_name_full 'Journal of the American Chemical Society'
_journal_page_first 9831
_journal_page_last 9842
_journal_paper_doi 10.1021/ja991503b
_journal_volume 121
_journal_year 1999
_chemical_formula_sum 'C28 H40 O4'
_chemical_formula_weight 440.60
_chemical_name_systematic
; 
 ? 
;
_space_group_IT_number 14
_symmetry_cell_setting monoclinic
_symmetry_space_group_name_Hall '-P 2yn'
_symmetry_space_group_name_H-M 'P 1 21/n 1'
_atom_sites_solution_hydrogens geom
_atom_sites_solution_primary direct
_atom_sites_solution_secondary difmap
_audit_creation_method SHELXTL
_cell_angle_alpha 90.00
_cell_angle_beta 98.142(2)
_cell_angle_gamma 90.00
_cell_formula_units_Z 4
_cell_length_a 9.7459(7)
_cell_length_b 22.702(2)
_cell_length_c 12.0229(9)
_cell_measurement_temperature 165(2)
_cell_volume 2633.3(4)
_computing_cell_refinement 'Bruker SMART'
_computing_data_collection 'Bruker SMART'
_computing_data_reduction 'Bruker SAINT'
_computing_molecular_graphics 'Bruker SHELXTL'
_computing_publication_material 'Bruker SHELXTL'
_computing_structure_refinement 'Bruker SHELXTL'
_computing_structure_solution 'Bruker SHELXTL'
_diffrn_ambient_temperature 165(2)
_diffrn_measurement_device 'Bruker SMART 1K'
_diffrn_measurement_method '\w scans'
_diffrn_radiation_monochromator graphite
_diffrn_radiation_source 'sealed tube'
_diffrn_radiation_type MoK\a
_diffrn_radiation_wavelength 0.71073
_diffrn_reflns_av_R_equivalents 0.1078
_diffrn_reflns_av_sigmaI/netI 0.1701
_diffrn_reflns_limit_h_max 12
_diffrn_reflns_limit_h_min -12
_diffrn_reflns_limit_k_max 30
_diffrn_reflns_limit_k_min -12
_diffrn_reflns_limit_l_max 15
_diffrn_reflns_limit_l_min -15
_diffrn_reflns_number 16950
_diffrn_reflns_theta_max 28.33
_diffrn_reflns_theta_min 1.79
_exptl_absorpt_coefficient_mu 0.072
_exptl_absorpt_correction_type none
_exptl_crystal_colour clear
_exptl_crystal_density_diffrn 1.111
_exptl_crystal_description plate
_exptl_crystal_F_000 960
_exptl_crystal_size_max 0.22
_exptl_crystal_size_mid 0.18
_exptl_crystal_size_min 0.06
_refine_diff_density_max 0.215
_refine_diff_density_min -0.212
_refine_diff_density_rms 0.050
_refine_ls_extinction_coef 0.0019(6)
_refine_ls_extinction_expression Fc^*^=kFc[1+0.001xFc^2^\l^3^/sin(2\q)]^-1/4^
_refine_ls_extinction_method SHELXTL
_refine_ls_goodness_of_fit_all 0.928
_refine_ls_goodness_of_fit_obs 1.028
_refine_ls_matrix_type full
_refine_ls_number_parameters 290
_refine_ls_number_reflns 6296
_refine_ls_number_restraints 0
_refine_ls_restrained_S_all 0.928
_refine_ls_restrained_S_obs 1.028
_refine_ls_R_factor_all 0.2233
_refine_ls_R_factor_obs 0.0876
_refine_ls_shift/esd_max 0.045
_refine_ls_shift/esd_mean 0.007
_refine_ls_structure_factor_coef Fsqd
_refine_ls_weighting_details 'w=1/[\s^2^(Fo^2^)+(0.0624P)^2^+3.8547P] where P=(Fo^2^+2Fc^2^)/3'
_refine_ls_weighting_scheme calc
_refine_ls_wR_factor_all 0.2172
_refine_ls_wR_factor_obs 0.1530
_reflns_number_observed 2645
_reflns_number_total 6296
_reflns_observed_criterion >2sigma(I)
_cod_data_source_file ja991503b_3.cif
_cod_data_source_block cmpd4
_cod_depositor_comments
;
The following automatic conversions were performed:

'_refine_ls_weighting_scheme' value 'calc
w=1/[\s^2^(Fo^2^)+(0.0624P)^2^+3.8547P] where P=(Fo^2^+2Fc^2^)/3' was
changed to 'calc'. New tag '_refine_ls_weighting_details' was
created. The value of the new tag was set to
'w=1/[\s^2^(Fo^2^)+(0.0624P)^2^+3.8547P] where P=(Fo^2^+2Fc^2^)/3'.

Automatic conversion script
Id: cif_fix_values 3143 2015-03-26 13:38:13Z robertas 
;
_cod_original_cell_volume 2633.2(3)
_cod_database_code 4116567

loop_
_symmetry_equiv_pos_as_xyz
'x, y, z'
'-x+1/2, y+1/2, -z+1/2'
'-x, -y, -z'
'x-1/2, -y-1/2, z-1/2'

loop_
_atom_site_aniso_label
_atom_site_aniso_U_11
_atom_site_aniso_U_22
_atom_site_aniso_U_33
_atom_site_aniso_U_23
_atom_site_aniso_U_13
_atom_site_aniso_U_12
O1 0.036(2) 0.041(2) 0.051(2) -0.0119(15) 0.0070(13) -0.0051(13)
O2 0.0330(15) 0.0313(15) 0.0375(15) 0.0060(13) 0.0088(12) 0.0005(12)
O3 0.0329(14) 0.0325(15) 0.0326(15) -0.0044(12) 0.0077(11) 0.0023(12)
O4 0.0310(15) 0.0340(15) 0.0373(15) -0.0034(13) 0.0084(12) -0.0015(12)
C1 0.036(2) 0.030(2) 0.029(2) -0.001(2) 0.006(2) -0.001(2)
C2 0.033(2) 0.026(2) 0.035(2) 0.001(2) 0.006(2) -0.001(2)
C3 0.029(2) 0.034(2) 0.029(2) 0.001(2) 0.000(2) -0.001(2)
C4 0.030(2) 0.037(2) 0.038(2) 0.003(2) 0.008(2) -0.001(2)
C5 0.031(2) 0.036(2) 0.032(2) 0.003(2) 0.006(2) -0.005(2)
C6 0.037(2) 0.026(2) 0.024(2) 0.002(2) 0.006(2) 0.001(2)
C7 0.030(2) 0.035(2) 0.034(2) 0.002(2) 0.003(2) 0.001(2)
C8 0.038(2) 0.032(2) 0.026(2) 0.002(2) 0.004(2) -0.001(2)
C9 0.045(2) 0.028(2) 0.029(2) 0.000(2) 0.010(2) 0.008(2)
C10 0.040(2) 0.028(2) 0.022(2) 0.007(2) 0.009(2) 0.004(2)
C11 0.031(2) 0.031(2) 0.027(2) 0.002(2) 0.005(2) -0.002(2)
C12 0.036(2) 0.026(2) 0.031(2) 0.001(2) 0.008(2) 0.000(2)
C13 0.030(2) 0.036(2) 0.031(2) -0.002(2) 0.006(2) 0.000(2)
C14 0.035(2) 0.042(3) 0.052(3) -0.002(2) 0.003(2) 0.004(2)
C15 0.044(2) 0.054(3) 0.035(2) -0.009(2) 0.011(2) 0.002(2)
C16 0.049(3) 0.034(2) 0.040(2) 0.000(2) 0.013(2) 0.006(2)
C17 0.026(2) 0.033(2) 0.045(2) 0.007(2) 0.003(2) 0.000(2)
C18 0.053(3) 0.042(3) 0.064(3) 0.022(2) 0.015(2) -0.004(2)
C19 0.077(4) 0.038(3) 0.060(3) -0.003(2) 0.010(3) -0.002(2)
C20 0.040(3) 0.047(3) 0.070(3) 0.016(3) 0.002(2) 0.000(2)
C21 0.046(3) 0.031(2) 0.034(2) -0.001(2) 0.003(2) -0.002(2)
C22 0.055(3) 0.048(3) 0.066(3) -0.012(3) -0.012(2) -0.004(2)
C23 0.073(3) 0.036(2) 0.050(3) 0.001(2) 0.008(2) -0.009(2)
C24 0.072(3) 0.058(3) 0.038(3) -0.019(2) 0.013(2) -0.021(3)
C25 0.031(2) 0.040(2) 0.032(2) 0.004(2) 0.006(2) 0.006(2)
C26 0.048(3) 0.046(3) 0.036(2) 0.002(2) 0.000(2) 0.012(2)
C27 0.034(2) 0.055(3) 0.050(3) 0.010(2) 0.011(2) 0.004(2)
C28 0.046(3) 0.058(3) 0.043(2) -0.004(2) 0.008(2) 0.017(2)

loop_
_atom_site_label
_atom_site_type_symbol
_atom_site_fract_x
_atom_site_fract_y
_atom_site_fract_z
_atom_site_U_iso_or_equiv
_atom_site_thermal_displace_type
_atom_site_occupancy
_atom_site_calc_flag
_atom_site_refinement_flags
O1 O 0.3557(3) -0.05232(12) 0.2156(2) 0.0428(7) Uani 1 d .
O2 O 0.5512(2) 0.05727(11) 0.1996(2) 0.0336(6) Uani 1 d .
O3 O 0.6223(2) 0.02058(11) 0.3794(2) 0.0324(6) Uani 1 d .
O4 O 0.3379(2) 0.02088(11) 0.3332(2) 0.0337(6) Uani 1 d .
C1 C 0.5612(4) 0.0055(2) 0.2669(3) 0.0312(9) Uani 1 d .
C2 C 0.6491(4) -0.0413(2) 0.2290(3) 0.0316(9) Uani 1 d .
H2A H 0.6330(4) -0.0814(2) 0.2459(3) 0.038 Uiso 1 calc R
C3 C 0.7513(4) -0.0269(2) 0.1708(3) 0.0311(9) Uani 1 d .
C4 C 0.7642(4) 0.0347(2) 0.1387(3) 0.0350(9) Uani 1 d .
H4A H 0.8442(4) 0.0470(2) 0.1082(3) 0.042 Uiso 1 calc R
C5 C 0.6669(4) 0.0738(2) 0.1513(3) 0.0328(9) Uani 1 d .
C6 C 0.5478(4) 0.0632(2) 0.4277(3) 0.0288(8) Uani 1 d .
C7 C 0.6184(4) 0.1036(2) 0.4997(3) 0.0331(9) Uani 1 d .
H7A H 0.7164(4) 0.1010(2) 0.5176(3) 0.040 Uiso 1 calc R
C8 C 0.5472(4) 0.1478(2) 0.5462(3) 0.0322(9) Uani 1 d .
C9 C 0.4033(4) 0.1494(2) 0.5171(3) 0.0334(9) Uani 1 d .
H9A H 0.3540(4) 0.1799(2) 0.5483(3) 0.040 Uiso 1 calc R
C10 C 0.3269(4) 0.1092(2) 0.4453(3) 0.0297(9) Uani 1 d .
C11 C 0.4052(4) 0.0654(2) 0.4020(3) 0.0298(9) Uani 1 d .
C12 C 0.4118(4) -0.0121(2) 0.2682(3) 0.0310(9) Uani 1 d .
C13 C 0.8556(4) -0.0710(2) 0.1360(3) 0.0322(9) Uani 1 d .
C14 C 1.0012(4) -0.0536(2) 0.1938(3) 0.0432(11) Uani 1 d .
H14A H 1.0224(4) -0.0134(2) 0.1718(3) 0.065 Uiso 1 calc R
H14B H 1.0699(4) -0.0809(2) 0.1708(3) 0.065 Uiso 1 calc R
H14C H 1.0039(4) -0.0555(2) 0.2755(3) 0.065 Uiso 1 calc R
C15 C 0.8510(4) -0.0690(2) 0.0079(3) 0.0437(11) Uani 1 d .
H15A H 0.8698(4) -0.0287(2) -0.0152(3) 0.066 Uiso 1 calc R
H15B H 0.7590(4) -0.0812(2) -0.0285(3) 0.066 Uiso 1 calc R
H15C H 0.9212(4) -0.0957(2) -0.0145(3) 0.066 Uiso 1 calc R
C16 C 0.8258(4) -0.1340(2) 0.1719(3) 0.0404(10) Uani 1 d .
H16A H 0.8946(4) -0.1608(2) 0.1480(3) 0.061 Uiso 1 calc R
H16B H 0.7329(4) -0.1457(2) 0.1370(3) 0.061 Uiso 1 calc R
H16C H 0.8309(4) -0.1355(2) 0.2539(3) 0.061 Uiso 1 calc R
C17 C 0.6567(4) 0.1376(2) 0.1165(3) 0.0349(9) Uani 1 d .
C18 C 0.7703(4) 0.1535(2) 0.0467(4) 0.0524(12) Uani 1 d .
H18A H 0.7615(4) 0.1951(2) 0.0249(4) 0.079 Uiso 1 calc R
H18B H 0.7613(4) 0.1289(2) -0.0208(4) 0.079 Uiso 1 calc R
H18C H 0.8612(4) 0.1469(2) 0.0913(4) 0.079 Uiso 1 calc R
C19 C 0.6686(5) 0.1768(2) 0.2212(4) 0.0581(13) Uani 1 d .
H19A H 0.6616(5) 0.2182(2) 0.1984(4) 0.087 Uiso 1 calc R
H19B H 0.7582(5) 0.1699(2) 0.2676(4) 0.087 Uiso 1 calc R
H19C H 0.5937(5) 0.1672(2) 0.2646(4) 0.087 Uiso 1 calc R
C20 C 0.5152(4) 0.1484(2) 0.0439(4) 0.0530(12) Uani 1 d .
H20A H 0.5081(4) 0.1899(2) 0.0211(4) 0.080 Uiso 1 calc R
H20B H 0.4406(4) 0.1389(2) 0.0876(4) 0.080 Uiso 1 calc R
H20C H 0.5071(4) 0.1234(2) -0.0231(4) 0.080 Uiso 1 calc R
C21 C 0.6202(4) 0.1966(2) 0.6202(3) 0.0370(10) Uani 1 d .
C22 C 0.7724(4) 0.1813(2) 0.6624(4) 0.0582(13) Uani 1 d .
H22A H 0.7764(4) 0.1454(2) 0.7080(4) 0.087 Uiso 1 calc R
H22B H 0.8158(4) 0.2138(2) 0.7081(4) 0.087 Uiso 1 calc R
H22C H 0.8220(4) 0.1749(2) 0.5980(4) 0.087 Uiso 1 calc R
C23 C 0.6174(5) 0.2527(2) 0.5492(4) 0.0530(12) Uani 1 d .
H23A H 0.6641(5) 0.2846(2) 0.5946(4) 0.079 Uiso 1 calc R
H23B H 0.5210(5) 0.2639(2) 0.5233(4) 0.079 Uiso 1 calc R
H23C H 0.6652(5) 0.2454(2) 0.4840(4) 0.079 Uiso 1 calc R
C24 C 0.5472(5) 0.2077(2) 0.7230(3) 0.0558(13) Uani 1 d .
H24A H 0.5493(5) 0.1717(2) 0.7681(3) 0.084 Uiso 1 calc R
H24B H 0.4508(5) 0.2191(2) 0.6982(3) 0.084 Uiso 1 calc R
H24C H 0.5948(5) 0.2394(2) 0.7685(3) 0.084 Uiso 1 calc R
C25 C 0.1680(4) 0.1122(2) 0.4157(3) 0.0340(9) Uani 1 d .
C26 C 0.1299(4) 0.1170(2) 0.2876(3) 0.0438(11) Uani 1 d .
H26A H 0.1671(4) 0.0830(2) 0.2516(3) 0.066 Uiso 1 calc R
H26B H 0.1694(4) 0.1533(2) 0.2612(3) 0.066 Uiso 1 calc R
H26C H 0.0288(4) 0.1179(2) 0.2681(3) 0.066 Uiso 1 calc R
C27 C 0.1020(4) 0.0568(2) 0.4591(4) 0.0457(11) Uani 1 d .
H27A H 0.1393(4) 0.0217(2) 0.4265(4) 0.069 Uiso 1 calc R
H27B H 0.0013(4) 0.0582(2) 0.4373(4) 0.069 Uiso 1 calc R
H27C H 0.1235(4) 0.0552(2) 0.5412(4) 0.069 Uiso 1 calc R
C28 C 0.1081(4) 0.1661(2) 0.4679(3) 0.0488(12) Uani 1 d .
H28A H 0.1310(4) 0.1642(2) 0.5499(3) 0.073 Uiso 1 calc R
H28B H 0.0072(4) 0.1666(2) 0.4472(3) 0.073 Uiso 1 calc R
H28C H 0.1478(4) 0.2020(2) 0.4402(3) 0.073 Uiso 1 calc R

loop_
_atom_type_symbol
_atom_type_description
_atom_type_scat_dispersion_real
_atom_type_scat_dispersion_imag
_atom_type_scat_source
C C 0.0033 0.0016 'International Tables Vol C Tables 4.2.6.8 and 6.1.1.4'
H H 0.0000 0.0000 'International Tables Vol C Tables 4.2.6.8 and 6.1.1.4'
O O 0.0106 0.0060 'International Tables Vol C Tables 4.2.6.8 and 6.1.1.4'

loop_
_geom_angle_atom_site_label_1
_geom_angle_atom_site_label_2
_geom_angle_atom_site_label_3
_geom_angle
C5 O2 C1 117.9(3)
C6 O3 C1 112.8(3)
C12 O4 C11 119.5(3)
O2 C1 O3 108.9(3)
O2 C1 C2 114.5(3)
O3 C1 C2 106.2(3)
O2 C1 C12 103.7(3)
O3 C1 C12 108.9(3)
C2 C1 C12 114.4(3)
C3 C2 C1 119.4(3)
C2 C3 C4 118.2(3)
C2 C3 C13 123.8(3)
C4 C3 C13 118.1(3)
C5 C4 C3 121.5(3)
C4 C5 O2 120.1(3)
C4 C5 C17 129.3(3)
O2 C5 C17 110.5(3)
C7 C6 C11 121.0(3)
C7 C6 O3 118.9(3)
C11 C6 O3 120.0(3)
C6 C7 C8 120.2(3)
C7 C8 C9 117.4(3)
C7 C8 C21 122.8(3)
C9 C8 C21 119.6(3)
C8 C9 C10 124.5(3)
C11 C10 C9 115.1(3)
C11 C10 C25 121.9(3)
C9 C10 C25 123.0(3)
C6 C11 C10 121.8(3)
C6 C11 O4 118.4(3)
C10 C11 O4 119.8(3)
O1 C12 O4 119.0(3)
O1 C12 C1 124.3(3)
O4 C12 C1 116.7(3)
C16 C13 C3 112.0(3)
C16 C13 C15 109.4(3)
C3 C13 C15 109.2(3)
C16 C13 C14 108.1(3)
C3 C13 C14 108.3(3)
C15 C13 C14 109.8(3)
C5 C17 C18 110.9(3)
C5 C17 C19 109.6(3)
C18 C17 C19 109.7(3)
C5 C17 C20 109.2(3)
C18 C17 C20 108.2(3)
C19 C17 C20 109.2(3)
C23 C21 C8 107.9(3)
C23 C21 C24 109.9(4)
C8 C21 C24 110.9(3)
C23 C21 C22 108.2(3)
C8 C21 C22 112.0(3)
C24 C21 C22 107.9(3)
C28 C25 C26 107.6(3)
C28 C25 C27 108.2(3)
C26 C25 C27 110.2(3)
C28 C25 C10 111.8(3)
C26 C25 C10 109.1(3)
C27 C25 C10 109.9(3)

loop_
_geom_bond_atom_site_label_1
_geom_bond_atom_site_label_2
_geom_bond_distance
O1 C12 1.198(4)
O2 C5 1.391(4)
O2 C1 1.421(4)
O3 C6 1.386(4)
O3 C1 1.440(4)
O4 C12 1.359(4)
O4 C11 1.408(4)
C1 C2 1.478(5)
C1 C12 1.512(5)
C2 C3 1.337(5)
C3 C4 1.460(5)
C3 C13 1.528(5)
C4 C5 1.324(5)
C5 C17 1.506(5)
C6 C7 1.376(5)
C6 C11 1.382(5)
C7 C8 1.383(5)
C8 C9 1.397(5)
C8 C21 1.532(5)
C9 C10 1.396(5)
C10 C11 1.398(5)
C10 C25 1.541(5)
C13 C16 1.531(5)
C13 C15 1.535(5)
C13 C14 1.541(5)
C17 C18 1.524(5)
C17 C19 1.533(6)
C17 C20 1.543(5)
C21 C23 1.531(5)
C21 C24 1.531(5)
C21 C22 1.538(5)
C25 C28 1.528(5)
C25 C26 1.537(5)
C25 C27 1.537(5)
